data_4079762
loop_
_publ_author_name
'Adams, Richard D.'
'Kan, Yuwei'
'Zhang, Qiang'

_publ_section_title
;
 Osmium--Germanium and Osmium--Germanium--Gold Carbonyl Cluster Complexes:
 Syntheses, Structures, Bonding, and Reactivity
;
_journal_issue 24
_journal_name_full Organometallics
_journal_page_first 8639
_journal_paper_doi 10.1021/om301074w
_journal_volume 31
_journal_year 2012
_chemical_formula_sum 'C59 H42 Au Cl2 Ge O8 Os3 P'
_chemical_formula_weight 1820.95
_chemical_name_systematic
; 
 ? 
;
_space_group_IT_number 2
_symmetry_cell_setting triclinic
_symmetry_space_group_name_Hall '-P 1'
_symmetry_space_group_name_H-M 'P -1'
_atom_sites_solution_hydrogens geom
_atom_sites_solution_primary direct
_atom_sites_solution_secondary difmap
_audit_creation_method SHELXL-97
_cell_angle_alpha 107.190(3)
_cell_angle_beta 108.865(3)
_cell_angle_gamma 91.232(3)
_cell_formula_units_Z 2
_cell_length_a 12.1758(17)
_cell_length_b 14.985(2)
_cell_length_c 17.474(3)
_cell_measurement_reflns_used 6554
_cell_measurement_temperature 294(2)
_cell_measurement_theta_max 27.28
_cell_measurement_theta_min 2.16
_cell_volume 2857.9(7)
_computing_cell_refinement 'SAINT+  V6.45 (Bruker, 2003)'
_computing_data_collection 'SMART V5.632 (Bruker, 2005)'
_computing_data_reduction 'SAINT+  V6.45'
_computing_molecular_graphics 'SHELXTL V6.1 (Sheldrick, 2000)'
_computing_publication_material 'SHELXTL V6.1'
_computing_structure_refinement 'SHELXL-97 (Sheldrick, 1997)'
_computing_structure_solution 'SHELXS-97 (Sheldrick, 1990)'
_diffrn_ambient_temperature 294(2)
_diffrn_measured_fraction_theta_full 1.000
_diffrn_measured_fraction_theta_max 1.000
_diffrn_measurement_device_type 'Bruker SMART APEX CCD diffractometer'
_diffrn_measurement_method 'omega scans'
_diffrn_radiation_monochromator graphite
_diffrn_radiation_source 'fine-focus sealed tube'
_diffrn_radiation_type MoK\a
_diffrn_radiation_wavelength 0.71073
_diffrn_reflns_av_R_equivalents 0.0501
_diffrn_reflns_av_sigmaI/netI 0.0549
_diffrn_reflns_limit_h_max 14
_diffrn_reflns_limit_h_min -14
_diffrn_reflns_limit_k_max 17
_diffrn_reflns_limit_k_min -17
_diffrn_reflns_limit_l_max 20
_diffrn_reflns_limit_l_min -20
_diffrn_reflns_number 35660
_diffrn_reflns_theta_full 25.03
_diffrn_reflns_theta_max 25.03
_diffrn_reflns_theta_min 1.43
_diffrn_standards_decay_% <1
_exptl_absorpt_coefficient_mu 9.896
_exptl_absorpt_correction_T_max 1.000
_exptl_absorpt_correction_T_min 0.650
_exptl_absorpt_correction_type multi-scan
_exptl_absorpt_process_details '(SADABS, Bruker, 1997)'
_exptl_crystal_colour red
_exptl_crystal_density_diffrn 2.116
_exptl_crystal_density_method 'not measured'
_exptl_crystal_description plate
_exptl_crystal_F_000 1696
_exptl_crystal_size_max 0.25
_exptl_crystal_size_mid 0.05
_exptl_crystal_size_min 0.03
_refine_diff_density_max 1.830
_refine_diff_density_min -1.025
_refine_diff_density_rms 0.167
_refine_ls_extinction_method none
_refine_ls_goodness_of_fit_ref 1.054
_refine_ls_hydrogen_treatment constr
_refine_ls_matrix_type full
_refine_ls_number_parameters 649
_refine_ls_number_reflns 10094
_refine_ls_number_restraints 0
_refine_ls_restrained_S_all 1.054
_refine_ls_R_factor_all 0.0644
_refine_ls_R_factor_gt 0.0432
_refine_ls_shift/su_max 0.001
_refine_ls_shift/su_mean 0.000
_refine_ls_structure_factor_coef Fsqd
_refine_ls_weighting_details 'calc w=1/[\s^2^(Fo^2^)+(0.0448P)^2^+0.0000P] where P=(Fo^2^+2Fc^2^)/3'
_refine_ls_weighting_scheme calc
_refine_ls_wR_factor_gt 0.0951
_refine_ls_wR_factor_ref 0.1053
_reflns_number_gt 7726
_reflns_number_total 10094
_reflns_threshold_expression >2sigma(I)
_cod_data_source_file om301074w_si_001.cif
_cod_data_source_block 6
_cod_depositor_comments
;
The following automatic conversions were performed:

'_symmetry_cell_setting' value 'Triclinic' changed to 'triclinic'
according to /home/saulius/struct/CIF-dictionaries/cif_core.dic
dictionary named 'cif_core.dic' version 2.4.2 from
2011-04-26.

'_exptl_absorpt_correction_type' value 'Multi-Scan'
changed to 'multi-scan' according to
/home/saulius/struct/CIF-dictionaries/cif_core.dic dictionary named
'cif_core.dic' version 2.4.2 from 2011-04-26.

Automatic conversion script
Id: cif_fix_values 1891 2012-01-12 08:04:46Z andrius 
;
_cod_original_sg_symbol_H-M P-1
_cod_database_code 4079762

loop_
_symmetry_equiv_pos_as_xyz
'x, y, z'
'-x, -y, -z'

loop_
_atom_site_label
_atom_site_type_symbol
_atom_site_fract_x
_atom_site_fract_y
_atom_site_fract_z
_atom_site_U_iso_or_equiv
_atom_site_adp_type
_atom_site_occupancy
_atom_site_symmetry_multiplicity
_atom_site_calc_flag
_atom_site_refinement_flags
Au1 Au 0.67688(3) 0.24692(3) 0.30785(3) 0.04891(12) Uani 1 1 d .
Os1 Os 0.82180(3) 0.38046(3) 0.30269(2) 0.04235(12) Uani 1 1 d .
Os2 Os 0.95791(3) 0.34010(3) 0.19634(2) 0.04125(12) Uani 1 1 d .
Os3 Os 0.94381(3) 0.52118(3) 0.27738(3) 0.04219(12) Uani 1 1 d .
P1 P 0.5388(2) 0.15313(19) 0.32384(18) 0.0492(7) Uani 1 1 d .
Ge1 Ge 0.79414(9) 0.22229(8) 0.19163(7) 0.0472(3) Uani 1 1 d .
O1 O 0.8546(5) 0.4324(5) 0.1429(4) 0.0549(19) Uani 1 1 d .
O11 O 0.6126(6) 0.4251(6) 0.1687(5) 0.074(2) Uani 1 1 d .
O12 O 0.7390(7) 0.4993(6) 0.4411(5) 0.078(3) Uani 1 1 d .
O13 O 1.0399(7) 0.3507(7) 0.4405(5) 0.080(3) Uani 1 1 d .
O21 O 0.9451(7) 0.1944(6) 0.0294(5) 0.083(3) Uani 1 1 d .
O22 O 1.1290(6) 0.2348(6) 0.2923(5) 0.070(2) Uani 1 1 d .
O31 O 0.7754(8) 0.6588(7) 0.3191(7) 0.112(4) Uani 1 1 d .
O32 O 1.1151(7) 0.6239(6) 0.4517(5) 0.079(3) Uani 1 1 d .
C1 C 0.9087(9) 0.5121(7) 0.1400(7) 0.051(3) Uani 1 1 d .
C2 C 0.8309(10) 0.5670(8) 0.0909(7) 0.058(3) Uani 1 1 d .
C3 C 0.8617(13) 0.6533(10) 0.0883(10) 0.114(6) Uani 1 1 d .
H3 H 0.9365 0.6841 0.1219 0.137 Uiso 1 1 calc R
C4 C 0.7849(16) 0.6978(10) 0.0367(11) 0.143(8) Uani 1 1 d .
H4 H 0.8091 0.7566 0.0357 0.171 Uiso 1 1 calc R
C5 C 0.6772(14) 0.6547(11) -0.0107(9) 0.093(5) Uani 1 1 d .
H5 H 0.6256 0.6841 -0.0446 0.112 Uiso 1 1 calc R
C6 C 0.6407(13) 0.5674(12) -0.0104(9) 0.098(5) Uani 1 1 d .
H6 H 0.5649 0.5380 -0.0432 0.118 Uiso 1 1 calc R
C7 C 0.7187(10) 0.5242(9) 0.0396(8) 0.075(4) Uani 1 1 d .
H7 H 0.6949 0.4643 0.0387 0.091 Uiso 1 1 calc R
C11 C 0.6907(8) 0.4069(7) 0.2181(7) 0.047(2) Uani 1 1 d .
C12 C 0.7694(8) 0.4531(8) 0.3895(7) 0.054(3) Uani 1 1 d .
C13 C 0.9608(10) 0.3599(8) 0.3883(7) 0.057(3) Uani 1 1 d .
C21 C 0.9484(9) 0.2479(8) 0.0932(8) 0.055(3) Uani 1 1 d .
C22 C 1.0613(8) 0.2758(7) 0.2553(6) 0.048(2) Uani 1 1 d .
C31 C 0.8379(11) 0.6041(9) 0.3026(8) 0.068(3) Uani 1 1 d .
C32 C 1.0469(10) 0.5832(8) 0.3850(7) 0.057(3) Uani 1 1 d .
C34 C 0.6538(9) 0.1866(7) 0.0881(7) 0.056(3) Uani 1 1 d .
C35 C 0.6437(10) 0.2193(10) 0.0204(8) 0.080(4) Uani 1 1 d .
H35 H 0.7063 0.2585 0.0234 0.096 Uiso 1 1 calc R
C36 C 0.5442(11) 0.1961(12) -0.0516(8) 0.095(5) Uani 1 1 d .
H36 H 0.5409 0.2178 -0.0969 0.114 Uiso 1 1 calc R
C37 C 0.4501(11) 0.1402(11) -0.0554(9) 0.089(4) Uani 1 1 d .
H37 H 0.3814 0.1255 -0.1025 0.107 Uiso 1 1 calc R
C38 C 0.4579(11) 0.1078(10) 0.0082(9) 0.086(4) Uani 1 1 d .
H38 H 0.3949 0.0692 0.0054 0.104 Uiso 1 1 calc R
C39 C 0.5599(10) 0.1308(9) 0.0797(7) 0.071(3) Uani 1 1 d .
H39 H 0.5630 0.1065 0.1234 0.085 Uiso 1 1 calc R
C40 C 0.8545(9) 0.1080(8) 0.2064(8) 0.059(3) Uani 1 1 d .
C41 C 0.8511(12) 0.0355(9) 0.1360(10) 0.089(4) Uani 1 1 d .
H41 H 0.8127 0.0391 0.0818 0.107 Uiso 1 1 calc R
C42 C 0.9052(16) -0.0444(11) 0.1450(14) 0.130(7) Uani 1 1 d .
H42 H 0.8994 -0.0950 0.0972 0.156 Uiso 1 1 calc R
C43 C 0.9662(17) -0.0469(14) 0.2244(16) 0.134(8) Uani 1 1 d .
H43 H 1.0071 -0.0978 0.2296 0.161 Uiso 1 1 calc R
C44 C 0.9700(16) 0.0225(14) 0.2973(14) 0.128(7) Uani 1 1 d .
H44 H 1.0067 0.0173 0.3512 0.154 Uiso 1 1 calc R
C45 C 0.9168(11) 0.0998(10) 0.2865(9) 0.082(4) Uani 1 1 d .
H45 H 0.9223 0.1496 0.3350 0.098 Uiso 1 1 calc R
C46 C 0.5815(9) 0.0437(7) 0.3404(7) 0.056(3) Uani 1 1 d .
C47 C 0.5396(13) 0.0000(9) 0.3870(10) 0.096(5) Uani 1 1 d .
H47 H 0.4930 0.0316 0.4163 0.115 Uiso 1 1 calc R
C48 C 0.5632(17) -0.0859(11) 0.3917(11) 0.124(7) Uani 1 1 d .
H48 H 0.5319 -0.1140 0.4223 0.149 Uiso 1 1 calc R
C49 C 0.6365(15) -0.1324(11) 0.3490(12) 0.115(6) Uani 1 1 d .
H49 H 0.6564 -0.1909 0.3527 0.138 Uiso 1 1 calc R
C50 C 0.6772(14) -0.0920(10) 0.3034(10) 0.099(5) Uani 1 1 d .
H50 H 0.7239 -0.1235 0.2740 0.119 Uiso 1 1 calc R
C51 C 0.6512(11) -0.0044(9) 0.2990(8) 0.079(4) Uani 1 1 d .
H51 H 0.6815 0.0227 0.2673 0.095 Uiso 1 1 calc R
C52 C 0.4031(9) 0.1206(7) 0.2337(7) 0.054(3) Uani 1 1 d .
C53 C 0.3488(10) 0.1876(8) 0.2017(7) 0.068(3) Uani 1 1 d .
H53 H 0.3855 0.2494 0.2246 0.081 Uiso 1 1 calc R
C54 C 0.2424(11) 0.1668(10) 0.1372(8) 0.079(4) Uani 1 1 d .
H54 H 0.2068 0.2147 0.1189 0.095 Uiso 1 1 calc R
C55 C 0.1897(12) 0.0785(13) 0.1005(9) 0.101(5) Uani 1 1 d .
H55 H 0.1180 0.0640 0.0561 0.121 Uiso 1 1 calc R
C56 C 0.2416(14) 0.0113(12) 0.1284(12) 0.135(7) Uani 1 1 d .
H56 H 0.2066 -0.0509 0.1015 0.162 Uiso 1 1 calc R
C57 C 0.3454(13) 0.0311(10) 0.1959(10) 0.114(6) Uani 1 1 d .
H57 H 0.3768 -0.0171 0.2161 0.136 Uiso 1 1 calc R
C58 C 0.4981(9) 0.2135(7) 0.4156(7) 0.048(2) Uani 1 1 d .
C59 C 0.5819(10) 0.2709(8) 0.4904(8) 0.068(3) Uani 1 1 d .
H59 H 0.6585 0.2793 0.4916 0.081 Uiso 1 1 calc R
C60 C 0.5576(12) 0.3153(9) 0.5617(8) 0.072(3) Uani 1 1 d .
H60 H 0.6170 0.3491 0.6122 0.087 Uiso 1 1 calc R
C61 C 0.4409(13) 0.3087(9) 0.5570(8) 0.075(4) Uani 1 1 d .
H61 H 0.4209 0.3418 0.6037 0.090 Uiso 1 1 calc R
C62 C 0.3554(11) 0.2531(9) 0.4830(8) 0.071(3) Uani 1 1 d .
H62 H 0.2784 0.2472 0.4813 0.085 Uiso 1 1 calc R
C63 C 0.3811(9) 0.2069(8) 0.4126(7) 0.059(3) Uani 1 1 d .
H63 H 0.3220 0.1712 0.3628 0.071 Uiso 1 1 calc R
C64 C 1.0748(8) 0.4527(7) 0.2180(6) 0.045(2) Uani 1 1 d .
C65 C 1.0317(8) 0.5250(7) 0.1803(6) 0.043(2) Uani 1 1 d .
C66 C 1.1101(9) 0.6057(8) 0.1833(7) 0.056(3) Uani 1 1 d .
C67 C 1.1361(12) 0.5984(9) 0.1107(9) 0.090(4) Uani 1 1 d .
H67 H 1.1066 0.5460 0.0620 0.108 Uiso 1 1 calc R
C68 C 1.2095(17) 0.6741(12) 0.1139(13) 0.129(7) Uani 1 1 d .
H68 H 1.2286 0.6707 0.0658 0.155 Uiso 1 1 calc R
C69 C 1.2543(15) 0.7524(11) 0.1839(14) 0.125(7) Uani 1 1 d .
H69 H 1.3015 0.8011 0.1825 0.150 Uiso 1 1 calc R
C70 C 1.2294(14) 0.7589(11) 0.2562(11) 0.112(6) Uani 1 1 d .
H70 H 1.2588 0.8115 0.3047 0.134 Uiso 1 1 calc R
C71 C 1.1577(11) 0.6830(9) 0.2543(8) 0.075(4) Uani 1 1 d .
H71 H 1.1418 0.6854 0.3034 0.090 Uiso 1 1 calc R
C72 C 1.2036(8) 0.4555(6) 0.2625(7) 0.046(2) Uani 1 1 d .
C73 C 1.2803(9) 0.4561(8) 0.2200(8) 0.063(3) Uani 1 1 d .
H73 H 1.2536 0.4612 0.1654 0.075 Uiso 1 1 calc R
C74 C 1.3973(11) 0.4492(9) 0.2578(10) 0.081(4) Uani 1 1 d .
H74 H 1.4479 0.4488 0.2277 0.097 Uiso 1 1 calc R
C75 C 1.4400(10) 0.4428(9) 0.3374(11) 0.083(4) Uani 1 1 d .
H75 H 1.5191 0.4384 0.3613 0.100 Uiso 1 1 calc R
C76 C 1.3660(9) 0.4429(8) 0.3835(8) 0.064(3) Uani 1 1 d .
H76 H 1.3942 0.4383 0.4382 0.076 Uiso 1 1 calc R
C77 C 1.2490(8) 0.4499(7) 0.3455(7) 0.048(3) Uani 1 1 d .
H77 H 1.1988 0.4510 0.3760 0.058 Uiso 1 1 calc R
C1S C 0.1269 0.8695 0.5194 0.412 Uiso 1 1 d .
H1S1 H 0.1543 0.8124 0.5299 0.494 Uiso 1 1 calc R
H1S2 H 0.1452 0.9201 0.5730 0.494 Uiso 1 1 calc R
Cl1S Cl -0.0217 0.8522 0.4565 0.499 Uiso 1 1 d .
Cl2S Cl 0.1811 0.9018 0.4429 0.480 Uiso 1 1 d .

loop_
_atom_site_aniso_label
_atom_site_aniso_U_11
_atom_site_aniso_U_22
_atom_site_aniso_U_33
_atom_site_aniso_U_23
_atom_site_aniso_U_13
_atom_site_aniso_U_12
Au1 0.0429(2) 0.0543(3) 0.0562(3) 0.0236(2) 0.02063(19) 0.00318(18)
Os1 0.0336(2) 0.0514(3) 0.0454(2) 0.01756(19) 0.01635(17) 0.00401(17)
Os2 0.0342(2) 0.0457(2) 0.0464(2) 0.01611(19) 0.01597(17) 0.00540(17)
Os3 0.0389(2) 0.0454(2) 0.0461(2) 0.01608(19) 0.01831(18) 0.00625(17)
P1 0.0475(15) 0.0497(16) 0.0577(17) 0.0239(14) 0.0216(13) 0.0059(13)
Ge1 0.0415(5) 0.0481(6) 0.0539(7) 0.0165(5) 0.0191(5) 0.0024(5)
O1 0.027(3) 0.099(6) 0.040(4) 0.028(4) 0.008(3) -0.010(3)
O11 0.043(4) 0.115(7) 0.079(6) 0.057(5) 0.017(4) 0.032(4)
O12 0.066(5) 0.098(7) 0.064(5) 0.004(5) 0.036(4) 0.012(5)
O13 0.053(5) 0.126(8) 0.061(5) 0.040(5) 0.009(4) 0.020(5)
O21 0.082(6) 0.086(7) 0.065(6) -0.005(5) 0.032(5) 0.009(5)
O22 0.051(4) 0.083(6) 0.088(6) 0.049(5) 0.019(4) 0.027(4)
O31 0.097(7) 0.087(7) 0.156(10) 0.026(7) 0.060(7) 0.051(6)
O32 0.070(5) 0.102(7) 0.047(5) 0.005(5) 0.013(4) -0.003(5)
C1 0.055(6) 0.058(7) 0.053(6) 0.026(6) 0.026(5) 0.015(5)
C2 0.064(7) 0.066(8) 0.056(7) 0.036(6) 0.022(6) 0.022(6)
C3 0.100(11) 0.088(10) 0.128(13) 0.073(10) -0.028(10) -0.015(9)
C4 0.154(16) 0.063(9) 0.153(16) 0.064(10) -0.049(13) -0.011(10)
C5 0.107(12) 0.084(11) 0.088(10) 0.040(9) 0.018(9) 0.043(9)
C6 0.084(10) 0.140(14) 0.101(11) 0.087(11) 0.026(8) 0.038(10)
C7 0.069(8) 0.084(9) 0.091(9) 0.051(8) 0.029(7) 0.027(7)
C11 0.043(6) 0.051(6) 0.058(7) 0.015(5) 0.034(5) 0.007(5)
C12 0.039(5) 0.065(8) 0.065(7) 0.021(6) 0.025(5) 0.009(5)
C13 0.059(7) 0.074(8) 0.056(7) 0.030(6) 0.033(6) 0.011(6)
C21 0.045(6) 0.062(7) 0.069(8) 0.029(6) 0.026(6) 0.020(5)
C22 0.046(6) 0.049(6) 0.049(6) 0.015(5) 0.018(5) 0.005(5)
C31 0.074(8) 0.067(8) 0.066(8) 0.017(7) 0.032(7) 0.011(7)
C32 0.063(7) 0.057(7) 0.058(7) 0.015(6) 0.032(6) 0.014(6)
C34 0.043(6) 0.054(7) 0.060(7) 0.009(6) 0.012(5) 0.000(5)
C35 0.057(7) 0.116(11) 0.081(9) 0.053(9) 0.024(7) -0.002(7)
C36 0.065(8) 0.163(15) 0.060(8) 0.052(9) 0.009(7) 0.016(9)
C37 0.056(8) 0.120(13) 0.067(9) 0.013(9) 0.007(7) 0.006(8)
C38 0.056(8) 0.102(11) 0.086(10) 0.011(9) 0.024(8) -0.022(7)
C39 0.060(7) 0.090(9) 0.058(7) 0.021(7) 0.016(6) -0.015(7)
C40 0.053(6) 0.051(7) 0.081(8) 0.025(7) 0.029(6) 0.004(5)
C41 0.106(11) 0.054(8) 0.104(11) 0.029(8) 0.028(9) 0.006(8)
C42 0.140(16) 0.066(11) 0.160(19) 0.004(12) 0.049(15) 0.028(11)
C43 0.122(15) 0.107(15) 0.18(2) 0.075(16) 0.027(16) 0.051(13)
C44 0.143(16) 0.117(15) 0.140(17) 0.069(14) 0.040(14) 0.057(14)
C45 0.091(10) 0.081(9) 0.098(11) 0.051(8) 0.041(8) 0.038(8)
C46 0.061(7) 0.051(7) 0.071(8) 0.029(6) 0.033(6) 0.022(6)
C47 0.128(12) 0.073(9) 0.136(13) 0.056(10) 0.089(11) 0.034(9)
C48 0.209(19) 0.089(11) 0.169(17) 0.092(12) 0.138(16) 0.081(12)
C49 0.151(16) 0.093(12) 0.155(16) 0.074(12) 0.088(14) 0.068(11)
C50 0.136(14) 0.072(10) 0.121(13) 0.038(10) 0.074(11) 0.057(10)
C51 0.084(9) 0.075(9) 0.096(10) 0.048(8) 0.035(8) 0.021(7)
C52 0.047(6) 0.049(7) 0.068(7) 0.018(6) 0.021(5) 0.004(5)
C53 0.071(8) 0.059(8) 0.068(8) 0.018(7) 0.021(7) 0.005(6)
C54 0.065(8) 0.084(10) 0.078(9) 0.022(8) 0.016(7) 0.016(8)
C55 0.065(9) 0.125(14) 0.076(10) 0.000(10) 0.005(7) 0.020(10)
C56 0.095(12) 0.079(12) 0.145(16) -0.004(11) -0.032(11) -0.034(10)
C57 0.107(12) 0.062(9) 0.139(14) 0.042(9) -0.009(11) -0.005(9)
C58 0.051(6) 0.046(6) 0.062(7) 0.029(5) 0.027(5) 0.015(5)
C59 0.061(7) 0.070(8) 0.076(9) 0.027(7) 0.027(7) -0.002(6)
C60 0.084(9) 0.067(8) 0.061(8) 0.013(7) 0.025(7) 0.003(7)
C61 0.108(11) 0.067(8) 0.063(8) 0.028(7) 0.039(8) 0.034(8)
C62 0.066(8) 0.092(10) 0.081(9) 0.042(8) 0.045(7) 0.030(7)
C63 0.059(7) 0.061(7) 0.066(7) 0.024(6) 0.028(6) 0.009(6)
C64 0.034(5) 0.052(6) 0.042(6) 0.006(5) 0.014(4) 0.005(4)
C65 0.049(6) 0.049(6) 0.037(5) 0.014(5) 0.020(5) 0.014(5)
C66 0.058(7) 0.052(7) 0.064(7) 0.030(6) 0.020(6) -0.002(5)
C67 0.119(12) 0.072(9) 0.097(11) 0.028(8) 0.061(9) -0.014(8)
C68 0.198(19) 0.102(13) 0.174(18) 0.075(13) 0.148(17) 0.022(13)
C69 0.140(15) 0.059(10) 0.21(2) 0.043(12) 0.101(16) -0.015(10)
C70 0.131(14) 0.086(11) 0.112(13) 0.033(10) 0.036(11) -0.047(10)
C71 0.090(9) 0.066(8) 0.069(8) 0.018(7) 0.033(7) -0.012(7)
C72 0.043(5) 0.035(5) 0.058(7) 0.005(5) 0.024(5) -0.003(4)
C73 0.057(7) 0.065(8) 0.079(8) 0.024(6) 0.039(6) 0.012(6)
C74 0.058(8) 0.082(10) 0.113(12) 0.018(9) 0.055(8) 0.012(7)
C75 0.042(7) 0.066(9) 0.129(13) 0.020(9) 0.022(8) 0.012(6)
C76 0.045(6) 0.065(8) 0.073(8) 0.025(6) 0.007(6) 0.008(6)
C77 0.037(5) 0.047(6) 0.062(7) 0.018(5) 0.017(5) 0.006(5)

loop_
_atom_type_symbol
_atom_type_description
_atom_type_scat_dispersion_real
_atom_type_scat_dispersion_imag
_atom_type_scat_source
C C 0.0033 0.0016 'International Tables Vol C Tables 4.2.6.8 and 6.1.1.4'
H H 0.0000 0.0000 'International Tables Vol C Tables 4.2.6.8 and 6.1.1.4'
O O 0.0106 0.0060 'International Tables Vol C Tables 4.2.6.8 and 6.1.1.4'
P P 0.1023 0.0942 'International Tables Vol C Tables 4.2.6.8 and 6.1.1.4'
Ge Ge 0.1547 1.8001 'International Tables Vol C Tables 4.2.6.8 and 6.1.1.4'
Os Os -1.2165 7.6030 'International Tables Vol C Tables 4.2.6.8 and 6.1.1.4'
Au Au -2.0133 8.8022 'International Tables Vol C Tables 4.2.6.8 and 6.1.1.4'
Cl Cl 0.1484 0.1585 'International Tables Vol C Tables 4.2.6.8 and 6.1.1.4'

loop_
_geom_angle_atom_site_label_1
_geom_angle_atom_site_label_2
_geom_angle_atom_site_label_3
_geom_angle
P1 Au1 Os1 170.27(7)
P1 Au1 Ge1 134.07(8)
Os1 Au1 Ge1 54.74(3)
C12 Os1 C11 89.6(4)
C12 Os1 C13 90.8(4)
C11 Os1 C13 176.5(4)
C12 Os1 Ge1 144.8(3)
C11 Os1 Ge1 85.1(3)
C13 Os1 Ge1 96.6(3)
C12 Os1 Au1 80.3(3)
C11 Os1 Au1 88.3(3)
C13 Os1 Au1 95.2(3)
Ge1 Os1 Au1 64.74(3)
C12 Os1 Os3 100.5(3)
C11 Os1 Os3 83.2(3)
C13 Os1 Os3 93.3(3)
Ge1 Os1 Os3 113.37(3)
Au1 Os1 Os3 171.460(19)
C12 Os1 Os2 157.2(3)
C11 Os1 Os2 94.1(3)
C13 Os1 Os2 84.2(3)
Ge1 Os1 Os2 58.02(3)
Au1 Os1 Os2 122.21(2)
Os3 Os1 Os2 57.814(15)
C22 Os2 C21 89.3(4)
C22 Os2 C64 97.6(4)
C21 Os2 C64 108.6(4)
C22 Os2 O1 171.4(4)
C21 Os2 O1 97.6(4)
C64 Os2 O1 75.4(3)
C22 Os2 Ge1 86.1(3)
C21 Os2 Ge1 82.8(3)
C64 Os2 Ge1 168.0(3)
O1 Os2 Ge1 99.80(17)
C22 Os2 Os3 118.8(3)
C21 Os2 Os3 147.6(3)
C64 Os2 Os3 55.2(3)
O1 Os2 Os3 53.14(18)
Ge1 Os2 Os3 112.97(3)
C22 Os2 Os1 97.4(3)
C21 Os2 Os1 136.5(3)
C64 Os2 Os1 112.9(3)
O1 Os2 Os1 81.14(17)
Ge1 Os2 Os1 55.14(3)
Os3 Os2 Os1 60.278(15)
C32 Os3 C31 87.5(5)
C32 Os3 O1 167.0(4)
C31 Os3 O1 105.1(4)
C32 Os3 C1 140.4(4)
C31 Os3 C1 99.6(4)
O1 Os3 C1 35.7(3)
C32 Os3 C64 98.3(4)
C31 Os3 C64 159.7(5)
O1 Os3 C64 68.9(3)
C1 Os3 C64 63.8(3)
C32 Os3 C65 108.6(4)
C31 Os3 C65 122.8(4)
O1 Os3 C65 62.2(3)
C1 Os3 C65 36.2(3)
C64 Os3 C65 37.0(3)
C32 Os3 Os2 120.7(3)
C31 Os3 Os2 142.9(4)
O1 Os3 Os2 49.56(19)
C1 Os3 Os2 74.6(3)
C64 Os3 Os2 47.6(2)
C65 Os3 Os2 73.7(2)
C32 Os3 Os1 102.9(3)
C31 Os3 Os1 90.2(4)
O1 Os3 Os1 80.40(17)
C1 Os3 Os1 115.9(3)
C64 Os3 Os1 107.2(3)
C65 Os3 Os1 134.3(2)
Os2 Os3 Os1 61.909(17)
C46 P1 C52 105.4(5)
C46 P1 C58 104.6(5)
C52 P1 C58 105.2(5)
C46 P1 Au1 116.2(4)
C52 P1 Au1 113.0(4)
C58 P1 Au1 111.5(3)
C40 Ge1 C34 107.9(5)
C40 Ge1 Os1 128.5(4)
C34 Ge1 Os1 119.3(3)
C40 Ge1 Os2 110.6(3)
C34 Ge1 Os2 116.0(3)
Os1 Ge1 Os2 66.84(3)
C40 Ge1 Au1 96.2(3)
C34 Ge1 Au1 96.6(3)
Os1 Ge1 Au1 60.52(3)
Os2 Ge1 Au1 126.74(4)
C1 O1 Os2 119.1(5)
C1 O1 Os3 73.9(5)
Os2 O1 Os3 77.3(2)
O1 C1 C65 113.3(8)
O1 C1 C2 115.9(9)
C65 C1 C2 130.7(10)
O1 C1 Os3 70.4(5)
C65 C1 Os3 73.1(6)
C2 C1 Os3 127.4(7)
C3 C2 C7 116.4(11)
C3 C2 C1 126.2(11)
C7 C2 C1 117.3(10)
C2 C3 C4 122.6(13)
C5 C4 C3 119.0(14)
C4 C5 C6 121.1(13)
C5 C6 C7 118.8(14)
C2 C7 C6 122.1(13)
O11 C11 Os1 178.2(10)
O12 C12 Os1 177.7(10)
O13 C13 Os1 177.0(10)
O21 C21 Os2 177.1(10)
O22 C22 Os2 178.7(9)
O31 C31 Os3 177.3(11)
O32 C32 Os3 177.3(10)
C39 C34 C35 115.5(10)
C39 C34 Ge1 122.0(9)
C35 C34 Ge1 122.4(8)
C34 C35 C36 122.6(12)
C37 C36 C35 118.9(13)
C38 C37 C36 119.6(12)
C37 C38 C39 120.5(12)
C34 C39 C38 122.9(12)
C41 C40 C45 117.2(12)
C41 C40 Ge1 119.0(10)
C45 C40 Ge1 123.1(10)
C40 C41 C42 120.4(15)
C43 C42 C41 119.3(17)
C42 C43 C44 122.7(18)
C43 C44 C45 116.5(18)
C44 C45 C40 123.6(15)
C51 C46 C47 116.7(11)
C51 C46 P1 119.1(9)
C47 C46 P1 123.9(9)
C48 C47 C46 123.0(13)
C47 C48 C49 118.3(14)
C50 C49 C48 119.7(14)
C49 C50 C51 121.0(14)
C50 C51 C46 121.2(13)
C57 C52 C53 115.7(11)
C57 C52 P1 123.6(10)
C53 C52 P1 120.7(8)
C54 C53 C52 122.4(12)
C55 C54 C53 120.4(14)
C56 C55 C54 118.7(14)
C55 C56 C57 121.9(14)
C52 C57 C56 120.7(14)
C59 C58 C63 117.8(10)
C59 C58 P1 120.4(8)
C63 C58 P1 121.7(8)
C60 C59 C58 123.2(11)
C59 C60 C61 118.0(12)
C62 C61 C60 119.9(12)
C63 C62 C61 121.5(12)
C62 C63 C58 119.4(11)
C65 C64 C72 120.4(8)
C65 C64 Os2 118.0(6)
C72 C64 Os2 121.3(7)
C65 C64 Os3 72.0(5)
C72 C64 Os3 127.0(6)
Os2 C64 Os3 77.2(3)
C1 C65 C64 113.6(9)
C1 C65 C66 123.1(9)
C64 C65 C66 123.3(8)
C1 C65 Os3 70.7(6)
C64 C65 Os3 70.9(5)
C66 C65 Os3 127.3(7)
C71 C66 C67 119.9(11)
C71 C66 C65 123.1(10)
C67 C66 C65 117.0(10)
C66 C67 C68 116.7(13)
C69 C68 C67 123.5(14)
C70 C69 C68 119.7(14)
C69 C70 C71 117.4(14)
C66 C71 C70 122.9(13)
C73 C72 C77 117.5(9)
C73 C72 C64 120.1(10)
C77 C72 C64 122.2(9)
C72 C73 C74 120.3(12)
C75 C74 C73 121.8(12)
C74 C75 C76 120.1(11)
C77 C76 C75 118.0(11)
C76 C77 C72 122.3(10)
Cl1S C1S Cl2S 95.7

loop_
_geom_bond_atom_site_label_1
_geom_bond_atom_site_label_2
_geom_bond_distance
Au1 P1 2.305(3)
Au1 Os1 2.6803(6)
Au1 Ge1 2.7846(12)
Os1 C12 1.890(11)
Os1 C11 1.933(11)
Os1 C13 1.964(12)
Os1 Ge1 2.5143(12)
Os1 Os3 2.7731(6)
Os1 Os2 2.8170(6)
Os2 C22 1.837(11)
Os2 C21 1.886(12)
Os2 C64 2.046(10)
Os2 O1 2.108(7)
Os2 Ge1 2.5992(11)
Os2 Os3 2.7025(7)
Os3 C32 1.834(12)
Os3 C31 1.875(13)
Os3 O1 2.217(6)
Os3 C1 2.260(10)
Os3 C64 2.277(9)
Os3 C65 2.292(9)
P1 C46 1.805(11)
P1 C52 1.811(11)
P1 C58 1.821(11)
Ge1 C40 1.932(11)
Ge1 C34 1.967(10)
O1 C1 1.374(12)
O11 C11 1.159(11)
O12 C12 1.134(11)
O13 C13 1.136(12)
O21 C21 1.153(12)
O22 C22 1.177(11)
O31 C31 1.167(13)
O32 C32 1.163(12)
C1 C65 1.414(13)
C1 C2 1.495(13)
C2 C3 1.355(16)
C2 C7 1.384(15)
C3 C4 1.403(17)
C4 C5 1.330(19)
C5 C6 1.374(19)
C6 C7 1.382(15)
C34 C39 1.344(14)
C34 C35 1.379(15)
C35 C36 1.382(16)
C36 C37 1.378(19)
C37 C38 1.315(18)
C38 C39 1.395(16)
C40 C41 1.368(16)
C40 C45 1.402(16)
C41 C42 1.40(2)
C42 C43 1.36(2)
C43 C44 1.37(2)
C44 C45 1.371(19)
C46 C51 1.372(15)
C46 C47 1.386(15)
C47 C48 1.346(17)
C48 C49 1.410(19)
C49 C50 1.333(19)
C50 C51 1.375(16)
C52 C57 1.366(16)
C52 C53 1.370(15)
C53 C54 1.370(15)
C54 C55 1.330(18)
C55 C56 1.33(2)
C56 C57 1.375(19)
C58 C59 1.386(14)
C58 C63 1.408(13)
C59 C60 1.356(15)
C60 C61 1.397(16)
C61 C62 1.380(16)
C62 C63 1.360(15)
C64 C65 1.451(13)
C64 C72 1.502(12)
C65 C66 1.503(13)
C66 C71 1.368(15)
C66 C67 1.379(16)
C67 C68 1.405(18)
C68 C69 1.36(2)
C69 C70 1.37(2)
C70 C71 1.404(17)
C72 C73 1.371(13)
C72 C77 1.403(14)
C73 C74 1.384(16)
C74 C75 1.351(18)
C75 C76 1.389(17)
C76 C77 1.384(13)
C1S Cl1S 1.7533
C1S Cl2S 1.8443
